data_2004850
loop_
_publ_author_name
'Wen, T.-B.'
'Shi, J.-C.'
'Liu, Q.-T.'
'Kang, B.-S.'
'Wu, B.-M.'
'Mak, T. C. W.'

_publ_section_title
;
 Tris(2-sulfidopyridine <i>N</i>-oxide-<i>O</i>,<i>S</i>)chromium(III)
 Acetone Solvate (1/1)
;
_journal_issue 5
_journal_name_full 'Acta Crystallographica Section C'
_journal_page_first 1204
_journal_page_last 1206
_journal_paper_doi 10.1107/S0108270195014958
_journal_volume 52
_journal_year 1996
_chemical_formula_sum 'C18 H18 Cr N3 O4 S3'
_chemical_formula_weight 488.5
_space_group_IT_number 2
_symmetry_cell_setting triclinic
_symmetry_space_group_name_Hall '-P 1'
_symmetry_space_group_name_H-M 'P -1'
_atom_type_scat_source IntTabIV
_cell_angle_alpha 82.510(10)
_cell_angle_beta 77.380(10)
_cell_angle_gamma 84.750(10)
_cell_formula_units_Z 2
_cell_length_a 9.3300(10)
_cell_length_b 9.3390(10)
_cell_length_c 12.8050(10)
_cell_measurement_reflns_used 40
_cell_measurement_temperature 293
_cell_measurement_theta_max 22.5
_cell_measurement_theta_min 3.5
_cell_volume 1077.20(19)
_computing_cell_refinement 'Rigaku R-axis software'
_computing_data_collection 'Rigaku R-axis diffractometer (Sato et al., 1992)'
_computing_data_reduction 'SHELXTL-Plus (Sheldrick, 1987)'
_computing_molecular_graphics 'ORTEPII (Johnson, 1976)'
_computing_structure_refinement SHELXTL-Plus
_computing_structure_solution SHELXTL-Plus
_diffrn_measurement_device 'Rigaku R-axis'
_diffrn_measurement_method 'Collection method: see text'
_diffrn_radiation_type 'Mo K\a'
_diffrn_radiation_wavelength 0.71073
_diffrn_reflns_av_R_equivalents 0.00
_diffrn_reflns_limit_h_max 11
_diffrn_reflns_limit_h_min -11
_diffrn_reflns_limit_k_max 0
_diffrn_reflns_limit_k_min -11
_diffrn_reflns_limit_l_max 15
_diffrn_reflns_limit_l_min -16
_diffrn_reflns_number 3897
_diffrn_reflns_theta_max 27
_diffrn_standards_number No
_exptl_absorpt_coefficient_mu 0.851
_exptl_absorpt_correction_type none
_exptl_crystal_colour black-green
_exptl_crystal_density_diffrn 1.506
_exptl_crystal_description prism
_exptl_crystal_size_max 0.55
_exptl_crystal_size_mid 0.40
_exptl_crystal_size_min 0.30
_refine_diff_density_max 0.52
_refine_diff_density_min -0.34
_refine_ls_extinction_coef '\c = 0.0012(3)'
_refine_ls_extinction_method 'F^*^ = F[1 + 0.002\cF^2^/sin(2\q)]^-1/4^'
_refine_ls_goodness_of_fit_obs 1.11
_refine_ls_hydrogen_treatment 'H atoms: see text'
_refine_ls_number_parameters 263
_refine_ls_number_reflns 3225
_refine_ls_R_factor_obs 0.044
_refine_ls_shift/esd_max 0.011
_refine_ls_structure_factor_coef F
_refine_ls_weighting_details 'w = 1/[\s^2^(F)+0.00001(F)^2^]'
_refine_ls_weighting_scheme calc
_refine_ls_wR_factor_obs 0.058
_reflns_number_observed 3225
_reflns_number_total 3897
_reflns_observed_criterion F>8\s(F)
_cod_data_source_file bm1038.cif
_cod_data_source_block CRMPO
_cod_depositor_comments
;
The following automatic conversions were performed:

'_refine_ls_weighting_scheme' value 'w = 1/[\s^2^(F)+0.00001(F)^2^]'
was changed to 'calc'. New tag '_refine_ls_weighting_details' was
created. The value of the new tag was set to 'w =
1/[\s^2^(F)+0.00001(F)^2^]'.

Automatic conversion script
Id: cif_fix_values 3143 2015-03-26 13:38:13Z robertas 
;
_cod_original_cell_volume 1077.2(5)
_cod_database_code 2004850

loop_
_symmetry_equiv_pos_as_xyz
x,y,z
-x,-y,-z

loop_
_atom_site_aniso_label
_atom_site_aniso_U_11
_atom_site_aniso_U_22
_atom_site_aniso_U_33
_atom_site_aniso_U_12
_atom_site_aniso_U_13
_atom_site_aniso_U_23
Cr(1) 0.0401(2) 0.0513(2) 0.0421(2) -0.0065(2) -0.0096(2) 0.0005(2)
S(1) 0.0607(3) 0.0661(3) 0.0481(3) 0.0047(2) -0.0131(3) 0.0047(2)
S(2) 0.0574(3) 0.0700(3) 0.0501(3) -0.0119(3) 0.0017(3) -0.0017(2)
S(3) 0.0579(3) 0.0489(2) 0.0744(3) -0.0125(2) -0.0179(3) -0.0003(2)
O(1) 0.0490(10) 0.0620(10) 0.0460(10) 0.0000(10) -0.0090(10) 0.0030(10)
O(2) 0.0520(10) 0.0700(10) 0.0430(10) -0.0160(10) -0.0100(10) -0.0040(10)
O(3) 0.0410(10) 0.0500(10) 0.0660(10) -0.0100(10) -0.0200(10) 0.0020(10)
N(1) 0.0460(10) 0.0510(10) 0.0490(10) -0.0110(10) -0.0080(10) -0.0050(10)
C(1) 0.0740(10) 0.0670(10) 0.0480(10) -0.0190(10) -0.0010(10) -0.0080(10)
C(2) 0.0870(10) 0.0870(10) 0.0690(10) -0.0100(10) 0.0150(10) -0.0280(10)
C(3) 0.0810(10) 0.0620(10) 0.0990(10) 0.0020(10) 0.0080(10) -0.0240(10)
C(4) 0.0670(10) 0.0530(10) 0.0850(10) -0.0050(10) -0.0090(10) -0.0100(10)
C(5) 0.0490(10) 0.0500(10) 0.0530(10) -0.0080(10) -0.0130(10) -0.0070(10)
N(2) 0.0460(10) 0.0540(10) 0.0540(10) 0.0010(10) -0.0200(10) -0.0040(10)
C(6) 0.0590(10) 0.0690(10) 0.0810(10) -0.0110(10) -0.0270(10) -0.0080(10)
C(7) 0.0890(10) 0.0740(10) 0.0970(10) 0.0020(10) -0.0440(10) -0.0300(10)
C(8) 0.1000(10) 0.0870(10) 0.0700(10) 0.0150(10) -0.0360(10) -0.0290(10)
C(9) 0.0790(10) 0.0740(10) 0.0530(10) 0.0100(10) -0.0150(10) -0.0080(10)
C(10) 0.0490(10) 0.0570(10) 0.0490(10) 0.0060(10) -0.0120(10) -0.0010(10)
N(3) 0.0380(10) 0.0520(10) 0.0420(10) -0.0080(10) -0.0070(10) -0.0070(10)
C(11) 0.0520(10) 0.0570(10) 0.0570(10) -0.0010(10) -0.0180(10) -0.0060(10)
C(12) 0.0490(10) 0.0770(10) 0.0720(10) 0.0060(10) -0.0210(10) -0.0130(10)
C(13) 0.0450(10) 0.0890(10) 0.0790(10) -0.0060(10) -0.0200(10) -0.0250(10)
C(14) 0.0530(10) 0.0730(10) 0.0690(10) -0.0190(10) -0.0100(10) -0.0180(10)
C(15) 0.0440(10) 0.0590(10) 0.0450(10) -0.0130(10) -0.0060(10) -0.0090(10)
C(18) 0.1250(10) 0.0860(10) 0.1430(10) 0.0080(10) 0.0070(10) 0.0010(10)
C(16) 0.1410(10) 0.0900(10) 0.0870(10) 0.0340(10) -0.0060(10) 0.0080(10)
C(17) 0.1260(10) 0.0820(10) 0.0990(10) 0.0090(10) 0.0160(10) 0.0210(10)
O(4) 0.2000(10) 0.1780(10) 0.1220(10) 0.0420(10) -0.0520(10) -0.0570(10)

loop_
_atom_site_label
_atom_site_fract_x
_atom_site_fract_y
_atom_site_fract_z
_atom_site_U_iso_or_equiv
Cr(1) .28392(6) .36461(4) .22978(4) .04470(10)
S(1) .43425(10) .15659(8) .27460(8) .0596(2)
S(2) .16515(10) .38445(9) .40965(8) .0611(2)
S(3) .10054(10) .21935(7) .20725(8) .0598(2)
O(1) .4113(2) .3558(2) .0848(2) .0530(10)
O(2) .4087(2) .5129(2) .2557(2) .0540(10)
O(3) .1615(2) .5240(2) .1671(2) .0510(10)
N(1) .5092(2) .2430(2) .0642(2) .0490(10)
C(1) .5837(3) .2411(2) -.0385(2) .0640(10)
C(2) .6853(3) .1302(3) -.0659(3) .0840(10)
C(3) .7121(3) .0208(3) .0137(3) .0840(10)
C(4) .6375(3) .0262(2) .1170(3) .0690(10)
C(5) .5308(3) .1395(2) .1465(2) .0500(10)
N(2) .3823(2) .5617(2) .3535(2) .0500(10)
C(6) .4717(3) .6637(3) .3658(3) .0670(10)
C(7) .4551(3) .7149(3) .4634(3) .0820(10)
C(8) .3479(3) .6644(3) .5479(3) .0820(10)
C(9) .2555(3) .5630(3) .5341(2) .0690(10)
C(10) .2729(3) .5099(2) .4345(2) .0530(10)
N(3) .0291(2) .4972(2) .1515(2) .0440(10)
C(11) -.0538(3) .6123(2) .1154(2) .0540(10)
C(12) -0.1880(3) .5951(3) .0971(2) .0650(10)
C(13) -0.2427(3) .4600(3) .1155(3) .0680(10)
C(14) -0.1573(3) .3435(3) .1509(2) .0630(10)
C(15) -.0173(3) .3595(2) .1685(2) .0490(10)
C(18) -0.1848(3) -.0161(3) .4128(3) .1250(10)
C(16) -0.1089(3) -0.1305(3) .3502(3) .1130(10)
C(17) .0445(3) -0.1764(3) .3497(3) .1120(10)
O(4) -0.1906(3) -0.1914(3) .2956(3) .1640(10)
H(1A) .5656 .3189 -0.0918 .08
H(2A) .7369 .1270 -0.1392 .08
H(3A) .7835 -0.0578 -0.0040 .08
H(4A) .6570 -0.0491 .1717 .08
H(6A) .5459 .6989 .3058 .08
H(7A) .5177 .7864 .4725 .08
H(8A) .3369 .6982 .6170 .08
H(9A) .1788 .5291 .5928 .08
H(11A) -0.0164 .7069 .1030 .08
H(12A) -0.2454 .6774 .0715 .08
H(13A) -0.3382 .4470 .1030 .08
H(14A) -0.1952 .2492 .1647 .08
H(18A) -0.2845 -0.0007 .4033 .08
H(18B) -0.1844 -0.0455 .4874 .08
H(18C) -0.1357 .0721 .3899 .08
H(17A) .0770 -0.2512 .3034 .08
H(17B) .1033 -0.0948 .3241 .08
H(17C) .0545 -0.2124 .4216 .08

loop_
_geom_angle_atom_site_label_1
_geom_angle_atom_site_label_2
_geom_angle_atom_site_label_3
_geom_angle
_geom_angle_publ_flag
S(1) Cr(1) S(2) 93.80(10) yes
S(1) Cr(1) S(3) 91.30(10) yes
S(2) Cr(1) S(3) 91.20(10) yes
S(1) Cr(1) O(1) 82.90(10) yes
S(2) Cr(1) O(1) 171.20(10) yes
S(3) Cr(1) O(1) 97.00(10) yes
S(1) Cr(1) O(2) 97.60(10) yes
S(2) Cr(1) O(2) 83.40(10) yes
S(3) Cr(1) O(2) 169.80(10) yes
O(1) Cr(1) O(2) 89.00(10) yes
S(1) Cr(1) O(3) 169.60(10) yes
S(2) Cr(1) O(3) 95.30(10) yes
S(3) Cr(1) O(3) 83.50(10) yes
O(1) Cr(1) O(3) 88.80(10) yes
O(2) Cr(1) O(3) 88.40(10) yes
Cr(1) S(1) C(5) 96.60(10) yes
Cr(1) S(2) C(10) 97.40(10) yes
Cr(1) S(3) C(15) 96.70(10) yes
Cr(1) O(1) N(1) 120.70(10) yes
Cr(1) O(2) N(2) 119.40(10) yes
Cr(1) O(3) N(3) 119.40(10) yes
O(1) N(1) C(1) 116.6(2) no
O(1) N(1) C(5) 119.7(2) no
C(1) N(1) C(5) 123.7(2) no
N(1) C(1) C(2) 120.1(2) no
C(1) C(2) C(3) 119.2(3) no
C(2) C(3) C(4) 119.7(2) no
C(3) C(4) C(5) 121.8(2) no
S(1) C(5) N(1) 119.5(2) no
S(1) C(5) C(4) 125.0(2) no
N(1) C(5) C(4) 115.5(2) no
O(2) N(2) C(6) 116.5(2) no
O(2) N(2) C(10) 120.9(2) no
C(6) N(2) C(10) 122.6(2) no
N(2) C(6) C(7) 120.0(2) no
C(6) C(7) C(8) 119.6(3) no
C(7) C(8) C(9) 120.1(3) no
C(8) C(9) C(10) 120.4(2) no
S(2) C(10) N(2) 118.8(2) no
S(2) C(10) C(9) 123.9(2) no
N(2) C(10) C(9) 117.3(2) no
O(3) N(3) C(11) 116.7(2) no
O(3) N(3) C(15) 121.3(2) no
C(11) N(3) C(15) 122.0(2) no
N(3) C(11) C(12) 120.7(2) no
C(11) C(12) C(13) 120.2(2) no
C(12) C(13) C(14) 118.8(3) no
C(13) C(14) C(15) 121.6(2) no
S(3) C(15) N(3) 118.4(2) no
S(3) C(15) C(14) 124.9(2) no
N(3) C(15) C(14) 116.7(2) no
C(18) C(16) C(17) 121.4(3) no
C(18) C(16) O(4) 115.6(3) no
C(17) C(16) O(4) 122.9(3) no

loop_
_geom_bond_atom_site_label_1
_geom_bond_atom_site_label_2
_geom_bond_distance
_geom_bond_publ_flag
Cr(1) S(1) 2.3730(10) yes
Cr(1) S(2) 2.3510(10) yes
Cr(1) S(3) 2.3650(10) yes
Cr(1) O(1) 1.981(2) yes
Cr(1) O(2) 1.992(2) yes
Cr(1) O(3) 1.986(2) yes
S(1) C(5) 1.710(3) yes
S(2) C(10) 1.713(3) yes
S(3) C(15) 1.725(2) yes
O(1) N(1) 1.344(3) yes
O(2) N(2) 1.352(3) yes
O(3) N(3) 1.344(3) yes
N(1) C(1) 1.349(3) no
N(1) C(5) 1.370(3) no
C(1) C(2) 1.365(3) no
C(2) C(3) 1.392(4) no
C(3) C(4) 1.358(4) no
C(4) C(5) 1.415(3) no
N(2) C(6) 1.368(4) no
N(2) C(10) 1.360(3) no
C(6) C(7) 1.368(5) no
C(7) C(8) 1.368(4) no
C(8) C(9) 1.389(4) no
C(9) C(10) 1.400(4) no
N(3) C(11) 1.358(3) no
N(3) C(15) 1.369(3) no
C(11) C(12) 1.350(4) no
C(12) C(13) 1.378(4) no
C(13) C(14) 1.376(3) no
C(14) C(15) 1.397(4) no
C(18) C(16) 1.456(4) no
C(16) C(17) 1.455(4) no
C(16) O(4) 1.346(5) no
